data_7049031
loop_
_publ_author_name
'Senthil Kumar, Kuppusamy'
'Heinrich, Beno\^it'
'Vela, Sergi'
'Moreno-Pineda, Eufemio'
'Bailly, Corinne'
'Ruben, Mario'

_publ_section_title
;
 Bi-stable spin-crossover characteristics of a highly distorted
 [Fe(1-BPP-COOC<sub>2</sub>H<sub>5</sub>)<sub>2</sub>](ClO<sub>4</sub>)<sub>2</sub>&#x00B7;CH<sub>3</sub>CN
 complex.
;
_journal_issue 12
_journal_name_full 'Dalton transactions (Cambridge, England : 2003)'
_journal_page_first 3825
_journal_page_last 3830
_journal_paper_doi 10.1039/c8dt04928a
_journal_volume 48
_journal_year 2019
_chemical_formula_moiety 'C28 H26 Fe N10 O4, 2(Cl O4), C2 H3 N'
_chemical_formula_sum 'C30 H29 Cl2 Fe N11 O12'
_chemical_formula_weight 862.39
_space_group_crystal_system triclinic
_space_group_IT_number 2
_space_group_name_Hall '-P 1'
_space_group_name_H-M_alt 'P -1'
_symmetry_space_group_name_Hall '-P 1'
_symmetry_space_group_name_H-M 'P -1'
_atom_sites_solution_hydrogens geom
_atom_sites_solution_primary direct
_atom_sites_solution_secondary difmap
_audit_creation_method SHELXL-2014/7
_audit_update_record
;
2017-12-04 deposited with the CCDC.    2019-02-14 downloaded from the CCDC.
;
_cell_angle_alpha 67.744(7)
_cell_angle_beta 83.316(8)
_cell_angle_gamma 87.620(8)
_cell_formula_units_Z 2
_cell_length_a 9.5859(13)
_cell_length_b 13.8752(17)
_cell_length_c 15.248(2)
_cell_measurement_reflns_used 7596
_cell_measurement_temperature 253(2)
_cell_measurement_theta_max 66.46
_cell_measurement_theta_min 3.15
_cell_volume 1864.2(4)
_computing_cell_refinement 'Bruker SAINT'
_computing_data_collection 'Bruker APEX2'
_computing_data_reduction 'Bruker SAINT'
_computing_molecular_graphics 'Mercury (Macrae et al., 2008)'
_computing_publication_material 'SHELXL-2014/7 (Sheldrick, 2014)'
_computing_structure_refinement 'SHELXL-2014/7 (Sheldrick, 2014)'
_computing_structure_solution 'SHELXS-2014/7 (Sheldrick, 2014)'
_diffrn_ambient_temperature 253(2)
_diffrn_measured_fraction_theta_full 0.974
_diffrn_measured_fraction_theta_max 0.974
_diffrn_measurement_device_type 'Bruker APEX-II CCD'
_diffrn_measurement_method '\f and \w scans'
_diffrn_radiation_monochromator mirror
_diffrn_radiation_type CuK\a
_diffrn_radiation_wavelength 1.54178
_diffrn_reflns_av_R_equivalents 0.0757
_diffrn_reflns_av_unetI/netI 0.0785
_diffrn_reflns_Laue_measured_fraction_full 0.974
_diffrn_reflns_Laue_measured_fraction_max 0.974
_diffrn_reflns_limit_h_max 11
_diffrn_reflns_limit_h_min -11
_diffrn_reflns_limit_k_max 16
_diffrn_reflns_limit_k_min -16
_diffrn_reflns_limit_l_max 18
_diffrn_reflns_limit_l_min -17
_diffrn_reflns_number 27020
_diffrn_reflns_point_group_measured_fraction_full 0.974
_diffrn_reflns_point_group_measured_fraction_max 0.974
_diffrn_reflns_theta_full 67.035
_diffrn_reflns_theta_max 67.035
_diffrn_reflns_theta_min 3.150
_diffrn_source 'Cu-ImuS microfocus tube'
_exptl_absorpt_coefficient_mu 5.230
_exptl_absorpt_correction_T_max 0.7528
_exptl_absorpt_correction_T_min 0.5220
_exptl_absorpt_correction_type multi-scan
_exptl_absorpt_process_details sadabs
_exptl_crystal_colour orange
_exptl_crystal_density_diffrn 1.536
_exptl_crystal_description plate
_exptl_crystal_F_000 884
_exptl_crystal_size_max 0.280
_exptl_crystal_size_mid 0.200
_exptl_crystal_size_min 0.120
_refine_diff_density_max 0.795
_refine_diff_density_min -0.622
_refine_diff_density_rms 0.106
_refine_ls_extinction_method none
_refine_ls_goodness_of_fit_ref 1.068
_refine_ls_hydrogen_treatment constr
_refine_ls_matrix_type full
_refine_ls_number_parameters 515
_refine_ls_number_reflns 6492
_refine_ls_number_restraints 1
_refine_ls_restrained_S_all 1.071
_refine_ls_R_factor_all 0.1306
_refine_ls_R_factor_gt 0.0763
_refine_ls_shift/su_max 0.000
_refine_ls_shift/su_mean 0.000
_refine_ls_structure_factor_coef Fsqd
_refine_ls_weighting_details 'w=1/[\s^2^(Fo^2^)+(0.1204P)^2^+2.8919P] where P=(Fo^2^+2Fc^2^)/3'
_refine_ls_weighting_scheme calc
_refine_ls_wR_factor_gt 0.2030
_refine_ls_wR_factor_ref 0.2390
_reflns_Friedel_coverage 0.000
_reflns_number_gt 4239
_reflns_number_total 6492
_reflns_threshold_expression 'I > 2\s(I)'
_cod_data_source_file c8dt04928a2.cif
_cod_data_source_block ldskk171201
_cod_depositor_comments 'Adding full bibliography for 7049031.cif.'
_cod_database_code 7049031
_shelx_shelxl_version_number 2014/7
_shelx_space_group_comment
;
The symmetry employed for this shelxl refinement is uniquely defined
by the following loop, which should always be used as a source of
symmetry information in preference to the above space-group names.
They are only intended as comments.
;
_shelx_estimated_absorpt_t_min 0.322
_shelx_estimated_absorpt_t_max 0.573

loop_
_space_group_symop_operation_xyz
'x, y, z'
'-x, -y, -z'

loop_
_atom_site_label
_atom_site_type_symbol
_atom_site_fract_x
_atom_site_fract_y
_atom_site_fract_z
_atom_site_U_iso_or_equiv
_atom_site_adp_type
_atom_site_occupancy
_atom_site_site_symmetry_order
_atom_site_calc_flag
_atom_site_refinement_flags_posn
_atom_site_refinement_flags_adp
_atom_site_refinement_flags_occupancy
_atom_site_disorder_assembly
_atom_site_disorder_group
C1 C 0.0953(7) 0.8084(5) 0.7587(5) 0.062(2) Uani 1 1 d . . . . .
H1 H 0.1311 0.7991 0.8155 0.075 Uiso 1 1 calc R U . . .
C2 C 0.0023(8) 0.8871(6) 0.7147(6) 0.076(2) Uani 1 1 d . . . . .
H2 H -0.0340 0.9392 0.7350 0.092 Uiso 1 1 calc R U . . .
C3 C -0.0238(7) 0.8712(5) 0.6356(5) 0.064(2) Uani 1 1 d . . . . .
H3 H -0.0834 0.9105 0.5913 0.077 Uiso 1 1 calc R U . . .
C4 C 0.0573(6) 0.7369(4) 0.5688(4) 0.0411(14) Uani 1 1 d . . . . .
C5 C -0.0215(6) 0.7639(5) 0.4940(4) 0.0465(15) Uani 1 1 d . . . . .
H5 H -0.0853 0.8186 0.4820 0.056 Uiso 1 1 calc R U . . .
C6 C -0.0022(6) 0.7062(4) 0.4368(4) 0.0439(14) Uani 1 1 d . . . . .
C7 C 0.0919(6) 0.6236(5) 0.4561(4) 0.0459(14) Uani 1 1 d . . . . .
H7 H 0.1042 0.5836 0.4187 0.055 Uiso 1 1 calc R U . . .
C8 C 0.1651(6) 0.6040(4) 0.5323(4) 0.0390(13) Uani 1 1 d . . . . .
C9 C 0.3112(7) 0.4509(5) 0.5282(5) 0.0565(17) Uani 1 1 d . . . . .
H9 H 0.2843 0.4438 0.4742 0.068 Uiso 1 1 calc R U . . .
C10 C 0.4042(7) 0.3898(5) 0.5860(5) 0.0614(18) Uani 1 1 d . . . . .
H10 H 0.4541 0.3335 0.5794 0.074 Uiso 1 1 calc R U . . .
C11 C 0.4090(7) 0.4290(5) 0.6572(5) 0.0573(17) Uani 1 1 d . . . . .
H11 H 0.4635 0.4015 0.7077 0.069 Uiso 1 1 calc R U . . .
C12 C -0.0793(7) 0.7349(5) 0.3500(5) 0.0550(17) Uani 1 1 d . . . . .
C13 C -0.2323(10) 0.8549(6) 0.2556(6) 0.095(3) Uani 1 1 d D . . . .
H13A H -0.3056 0.8077 0.2578 0.114 Uiso 1 1 calc R U . . .
H13B H -0.1637 0.8619 0.2015 0.114 Uiso 1 1 calc R U . . .
C14 C -0.2932(13) 0.9577(7) 0.2457(8) 0.134(4) Uani 1 1 d D . . . .
H14A H -0.3797 0.9664 0.2176 0.201 Uiso 1 1 calc R U . . .
H14B H -0.2284 1.0116 0.2057 0.201 Uiso 1 1 calc R U . . .
H14C H -0.3110 0.9619 0.3074 0.201 Uiso 1 1 calc R U . . .
C15 C 0.4760(7) 0.8060(5) 0.5352(5) 0.0505(16) Uani 1 1 d . . . . .
H15 H 0.4465 0.8002 0.4815 0.061 Uiso 1 1 calc R U . . .
C16 C 0.5753(8) 0.8780(5) 0.5319(5) 0.0615(18) Uani 1 1 d . . . . .
H16 H 0.6231 0.9274 0.4781 0.074 Uiso 1 1 calc R U . . .
C17 C 0.5870(7) 0.8600(5) 0.6250(5) 0.0562(17) Uani 1 1 d . . . . .
H17 H 0.6450 0.8958 0.6472 0.067 Uiso 1 1 calc R U . . .
C18 C 0.4778(6) 0.7306(4) 0.7779(4) 0.0406(14) Uani 1 1 d . . . . .
C19 C 0.5431(6) 0.7581(4) 0.8410(4) 0.0465(15) Uani 1 1 d . . . . .
H19 H 0.6066 0.8132 0.8200 0.056 Uiso 1 1 calc R U . . .
C20 C 0.5103(6) 0.7002(4) 0.9367(4) 0.0460(15) Uani 1 1 d . . . . .
C21 C 0.4161(6) 0.6178(4) 0.9680(4) 0.0430(14) Uani 1 1 d . . . . .
H21 H 0.3956 0.5779 1.0325 0.052 Uiso 1 1 calc R U . . .
C22 C 0.3542(6) 0.5971(4) 0.9000(4) 0.0413(14) Uani 1 1 d . . . . .
C23 C 0.1952(7) 0.4502(5) 1.0003(5) 0.0549(17) Uani 1 1 d . . . . .
H23 H 0.2155 0.4425 1.0607 0.066 Uiso 1 1 calc R U . . .
C24 C 0.1027(7) 0.3916(5) 0.9808(6) 0.066(2) Uani 1 1 d . . . . .
H24 H 0.0460 0.3377 1.0238 0.080 Uiso 1 1 calc R U . . .
C25 C 0.1124(7) 0.4316(5) 0.8801(6) 0.066(2) Uani 1 1 d . . . . .
H25 H 0.0616 0.4063 0.8449 0.080 Uiso 1 1 calc R U . . .
C26 C 0.5736(7) 0.7271(5) 1.0109(6) 0.0569(18) Uani 1 1 d . . . . .
C27 C 0.7186(12) 0.8465(7) 1.0348(7) 0.104(3) Uani 1 1 d . . . . .
H27A H 0.7552 0.7916 1.0882 0.124 Uiso 0.6 1 calc R U P A 1
H27B H 0.6425 0.8812 1.0589 0.124 Uiso 0.6 1 calc R U P A 1
H27C H 0.6742 0.8324 1.0990 0.124 Uiso 0.4 1 calc R U P B 2
H27D H 0.8047 0.8067 1.0380 0.124 Uiso 0.4 1 calc R U P B 2
C28 C 0.834(2) 0.9238(17) 0.9751(18) 0.115(8) Uani 0.6 1 d . . P C 1
H28A H 0.9017 0.8901 0.9447 0.172 Uiso 0.6 1 calc R U P C 1
H28B H 0.8797 0.9484 1.0155 0.172 Uiso 0.6 1 calc R U P C 1
H28C H 0.7936 0.9817 0.9273 0.172 Uiso 0.6 1 calc R U P C 1
C28B C 0.743(3) 0.950(3) 0.986(3) 0.115(8) Uani 0.4 1 d . . P C 2
H28D H 0.7884 0.9615 0.9237 0.172 Uiso 0.4 1 calc R U P C 2
H28E H 0.8027 0.9749 1.0199 0.172 Uiso 0.4 1 calc R U P C 2
H28F H 0.6556 0.9870 0.9814 0.172 Uiso 0.4 1 calc R U P C 2
C29 C 0.2314(10) 0.7520(8) 1.1490(7) 0.096(3) Uani 1 1 d . . . . .
H29A H 0.3247 0.7239 1.1531 0.144 Uiso 1 1 calc R U . . .
H29B H 0.1667 0.7019 1.1946 0.144 Uiso 1 1 calc R U . . .
H29C H 0.2283 0.8144 1.1624 0.144 Uiso 1 1 calc R U . . .
C30 C 0.1937(9) 0.7756(7) 1.0558(8) 0.080(2) Uani 1 1 d . . . . .
N1A N 0.1260(5) 0.7490(4) 0.7092(4) 0.0497(13) Uani 1 1 d . . . . .
N2 N 0.0513(5) 0.7890(4) 0.6328(4) 0.0464(12) Uani 1 1 d . . . . .
N3 N 0.1510(5) 0.6599(3) 0.5881(3) 0.0398(11) Uani 1 1 d . . . . .
N4 N 0.2646(5) 0.5241(3) 0.5633(4) 0.0468(12) Uani 1 1 d . . . . .
N5 N 0.3261(5) 0.5103(4) 0.6435(4) 0.0494(13) Uani 1 1 d . . . . .
N6 N 0.4286(5) 0.7471(4) 0.6233(4) 0.0451(12) Uani 1 1 d . . . . .
N7 N 0.5001(5) 0.7818(3) 0.6785(3) 0.0431(12) Uani 1 1 d . . . . .
N8 N 0.3852(5) 0.6528(3) 0.8066(4) 0.0397(11) Uani 1 1 d . . . . .
N9 N 0.2525(5) 0.5209(3) 0.9179(4) 0.0451(12) Uani 1 1 d . . . . .
N10 N 0.2021(5) 0.5088(4) 0.8429(4) 0.0503(13) Uani 1 1 d . . . . .
N11 N 0.1663(10) 0.7922(8) 0.9821(7) 0.123(3) Uani 1 1 d . . . . .
O1 O -0.0653(5) 0.6907(4) 0.2960(4) 0.0695(14) Uani 1 1 d . . . . .
O2 O -0.1664(5) 0.8148(4) 0.3420(3) 0.0671(13) Uani 1 1 d . . . . .
O3 O 0.5531(5) 0.6763(4) 1.0948(4) 0.0698(14) Uani 1 1 d . . . . .
O4 O 0.6698(17) 0.8038(14) 0.9676(17) 0.060(4) Uani 0.6 1 d . . P C 1
O4B O 0.621(3) 0.823(2) 0.975(3) 0.060(4) Uani 0.4 1 d . . P C 2
O5 O 0.1495(5) 0.8979(4) 0.2731(4) 0.0687(14) Uani 1 1 d . . . . .
O6 O 0.3539(6) 0.9919(4) 0.2480(5) 0.0984(19) Uani 1 1 d . . . . .
O7 O 0.3473(6) 0.8113(4) 0.3385(4) 0.0786(16) Uani 1 1 d . . . . .
O8 O 0.2337(6) 0.9290(4) 0.3989(4) 0.0755(15) Uani 1 1 d . . . . .
O9 O 0.6418(14) 0.5605(10) 0.6929(12) 0.139(3) Uani 0.6 1 d . . P D 1
O10 O 0.8914(18) 0.5295(13) 0.6870(16) 0.139(3) Uani 0.6 1 d . . P D 1
O11 O 0.7850(15) 0.6679(11) 0.7182(13) 0.139(3) Uani 0.6 1 d . . P D 1
O12 O 0.7585(15) 0.4894(10) 0.8211(12) 0.139(3) Uani 0.6 1 d . . P D 1
O9B O 0.7039(16) 0.6333(12) 0.6468(10) 0.083(2) Uani 0.4 1 d . . P D 2
O10B O 0.853(2) 0.5101(15) 0.6824(13) 0.083(2) Uani 0.4 1 d . . P D 2
O11B O 0.8325(18) 0.6414(14) 0.7506(11) 0.083(2) Uani 0.4 1 d . . P D 2
O12B O 0.6589(17) 0.5175(12) 0.8032(11) 0.083(2) Uani 0.4 1 d . . P D 2
Cl1 Cl 0.27336(17) 0.90703(11) 0.31312(13) 0.0586(5) Uani 1 1 d . . . . .
Cl2 Cl 0.76820(17) 0.56463(12) 0.72807(12) 0.0531(4) Uani 1 1 d . . . . .
Fe1 Fe 0.27328(9) 0.62628(7) 0.70449(7) 0.0441(3) Uani 1 1 d . . . . .

loop_
_atom_site_aniso_label
_atom_site_aniso_U_11
_atom_site_aniso_U_22
_atom_site_aniso_U_33
_atom_site_aniso_U_23
_atom_site_aniso_U_13
_atom_site_aniso_U_12
C1 0.066(4) 0.074(4) 0.069(5) -0.049(4) -0.026(4) 0.023(4)
C2 0.088(5) 0.083(5) 0.087(6) -0.062(5) -0.032(5) 0.028(4)
C3 0.073(4) 0.058(4) 0.074(5) -0.033(4) -0.033(4) 0.024(3)
C4 0.043(3) 0.043(3) 0.041(4) -0.019(3) -0.008(3) -0.004(2)
C5 0.044(3) 0.052(3) 0.050(4) -0.023(3) -0.016(3) 0.003(3)
C6 0.042(3) 0.053(3) 0.038(4) -0.017(3) -0.009(3) -0.008(3)
C7 0.050(3) 0.054(3) 0.039(4) -0.022(3) -0.001(3) -0.011(3)
C8 0.042(3) 0.045(3) 0.038(4) -0.024(3) -0.007(3) -0.003(2)
C9 0.063(4) 0.051(3) 0.067(5) -0.036(3) -0.002(4) -0.001(3)
C10 0.063(4) 0.055(4) 0.070(5) -0.031(4) -0.001(4) 0.010(3)
C11 0.066(4) 0.048(3) 0.059(5) -0.020(3) -0.014(4) 0.007(3)
C12 0.053(4) 0.070(4) 0.043(4) -0.019(4) -0.012(3) -0.014(3)
C13 0.124(7) 0.094(6) 0.078(6) -0.029(5) -0.072(6) 0.022(5)
C14 0.175(11) 0.109(8) 0.118(9) -0.024(7) -0.090(9) 0.019(8)
C15 0.067(4) 0.050(3) 0.033(4) -0.012(3) -0.014(3) 0.008(3)
C16 0.083(5) 0.051(4) 0.043(5) -0.009(3) -0.006(4) -0.005(3)
C17 0.066(4) 0.054(3) 0.050(5) -0.021(3) -0.008(3) -0.010(3)
C18 0.048(3) 0.042(3) 0.036(4) -0.017(3) -0.012(3) 0.002(2)
C19 0.053(3) 0.045(3) 0.045(4) -0.018(3) -0.015(3) -0.004(3)
C20 0.054(3) 0.046(3) 0.044(4) -0.019(3) -0.020(3) 0.006(3)
C21 0.054(3) 0.047(3) 0.032(4) -0.018(3) -0.011(3) 0.008(3)
C22 0.042(3) 0.041(3) 0.039(4) -0.013(3) -0.008(3) 0.006(2)
C23 0.060(4) 0.052(3) 0.047(4) -0.011(3) -0.007(3) 0.002(3)
C24 0.061(4) 0.058(4) 0.067(6) -0.011(4) 0.006(4) -0.018(3)
C25 0.072(5) 0.057(4) 0.071(6) -0.023(4) -0.012(4) -0.018(3)
C26 0.067(4) 0.058(4) 0.052(5) -0.024(4) -0.025(4) 0.003(3)
C27 0.168(9) 0.077(5) 0.088(7) -0.039(5) -0.064(6) -0.025(6)
C28 0.15(2) 0.102(13) 0.110(11) -0.044(9) -0.064(19) -0.024(15)
C28B 0.15(2) 0.102(13) 0.110(11) -0.044(9) -0.064(19) -0.024(15)
C29 0.103(7) 0.113(7) 0.086(7) -0.057(6) 0.000(6) 0.014(6)
C30 0.086(6) 0.084(5) 0.092(8) -0.057(6) -0.014(5) 0.007(4)
N1A 0.059(3) 0.053(3) 0.052(4) -0.033(3) -0.022(3) 0.015(2)
N2 0.054(3) 0.046(3) 0.050(3) -0.026(2) -0.021(3) 0.012(2)
N3 0.042(2) 0.042(2) 0.041(3) -0.021(2) -0.009(2) 0.003(2)
N4 0.054(3) 0.042(2) 0.050(3) -0.021(2) -0.013(3) 0.002(2)
N5 0.059(3) 0.044(3) 0.052(4) -0.023(2) -0.015(3) 0.010(2)
N6 0.057(3) 0.045(2) 0.038(3) -0.016(2) -0.019(2) 0.004(2)
N7 0.056(3) 0.044(2) 0.032(3) -0.016(2) -0.009(2) -0.005(2)
N8 0.046(3) 0.040(2) 0.040(3) -0.020(2) -0.013(2) 0.006(2)
N9 0.052(3) 0.039(2) 0.044(3) -0.013(2) -0.012(2) -0.001(2)
N10 0.057(3) 0.046(3) 0.049(4) -0.017(2) -0.012(3) -0.006(2)
N11 0.142(8) 0.141(8) 0.112(8) -0.070(7) -0.041(6) 0.001(6)
O1 0.071(3) 0.098(4) 0.055(3) -0.041(3) -0.024(3) 0.003(3)
O2 0.077(3) 0.077(3) 0.055(3) -0.026(3) -0.036(3) 0.010(3)
O3 0.072(3) 0.097(4) 0.044(3) -0.029(3) -0.014(3) -0.011(3)
O4 0.092(12) 0.044(7) 0.058(5) -0.028(5) -0.032(9) 0.007(6)
O4B 0.092(12) 0.044(7) 0.058(5) -0.028(5) -0.032(9) 0.007(6)
O5 0.069(3) 0.065(3) 0.084(4) -0.034(3) -0.036(3) 0.007(2)
O6 0.104(4) 0.077(4) 0.099(5) -0.015(3) -0.007(4) -0.029(3)
O7 0.093(4) 0.063(3) 0.089(4) -0.033(3) -0.039(3) 0.024(3)
O8 0.104(4) 0.075(3) 0.063(4) -0.041(3) -0.026(3) 0.005(3)
O9 0.119(6) 0.101(5) 0.204(9) -0.068(5) -0.010(5) -0.003(4)
O10 0.119(6) 0.101(5) 0.204(9) -0.068(5) -0.010(5) -0.003(4)
O11 0.119(6) 0.101(5) 0.204(9) -0.068(5) -0.010(5) -0.003(4)
O12 0.119(6) 0.101(5) 0.204(9) -0.068(5) -0.010(5) -0.003(4)
O9B 0.094(6) 0.097(6) 0.056(5) -0.033(4) 0.015(4) 0.000(4)
O10B 0.094(6) 0.097(6) 0.056(5) -0.033(4) 0.015(4) 0.000(4)
O11B 0.094(6) 0.097(6) 0.056(5) -0.033(4) 0.015(4) 0.000(4)
O12B 0.094(6) 0.097(6) 0.056(5) -0.033(4) 0.015(4) 0.000(4)
Cl1 0.0676(10) 0.0426(7) 0.0633(12) -0.0116(7) -0.0259(9) -0.0029(7)
Cl2 0.0604(9) 0.0539(8) 0.0468(11) -0.0206(8) -0.0077(8) 0.0009(7)
Fe1 0.0526(6) 0.0426(5) 0.0435(7) -0.0197(4) -0.0201(5) 0.0040(4)

loop_
_atom_type_symbol
_atom_type_description
_atom_type_scat_dispersion_real
_atom_type_scat_dispersion_imag
_atom_type_scat_source
C C 0.0181 0.0091 'International Tables Vol C Tables 4.2.6.8 and 6.1.1.4'
H H 0.0000 0.0000 'International Tables Vol C Tables 4.2.6.8 and 6.1.1.4'
N N 0.0311 0.0180 'International Tables Vol C Tables 4.2.6.8 and 6.1.1.4'
O O 0.0492 0.0322 'International Tables Vol C Tables 4.2.6.8 and 6.1.1.4'
Cl Cl 0.3639 0.7018 'International Tables Vol C Tables 4.2.6.8 and 6.1.1.4'
Fe Fe -1.1336 3.1974 'International Tables Vol C Tables 4.2.6.8 and 6.1.1.4'

loop_
_geom_angle_atom_site_label_1
_geom_angle_atom_site_label_2
_geom_angle_atom_site_label_3
_geom_angle
N1A C1 C2 111.0(6)
N1A C1 H1 124.5
C2 C1 H1 124.5
C3 C2 C1 105.1(6)
C3 C2 H2 127.5
C1 C2 H2 127.5
N2 C3 C2 107.7(6)
N2 C3 H3 126.1
C2 C3 H3 126.1
N3 C4 C5 123.7(5)
N3 C4 N2 112.4(4)
C5 C4 N2 123.9(5)
C4 C5 C6 117.0(5)
C4 C5 H5 121.5
C6 C5 H5 121.5
C5 C6 C7 121.1(5)
C5 C6 C12 120.1(5)
C7 C6 C12 118.8(6)
C8 C7 C6 116.8(5)
C8 C7 H7 121.6
C6 C7 H7 121.6
N3 C8 C7 123.6(5)
N3 C8 N4 111.1(4)
C7 C8 N4 125.3(5)
N4 C9 C10 107.6(6)
N4 C9 H9 126.2
C10 C9 H9 126.2
C9 C10 C11 105.5(6)
C9 C10 H10 127.3
C11 C10 H10 127.3
N5 C11 C10 110.9(6)
N5 C11 H11 124.6
C10 C11 H11 124.6
O1 C12 O2 124.4(6)
O1 C12 C6 124.0(6)
O2 C12 C6 111.6(6)
O2 C13 C14 108.4(7)
O2 C13 H13A 110.0
C14 C13 H13A 110.0
O2 C13 H13B 110.0
C14 C13 H13B 110.0
H13A C13 H13B 108.4
C13 C14 H14A 109.5
C13 C14 H14B 109.5
H14A C14 H14B 109.5
C13 C14 H14C 109.5
H14A C14 H14C 109.5
H14B C14 H14C 109.5
N6 C15 C16 112.3(6)
N6 C15 H15 123.9
C16 C15 H15 123.9
C17 C16 C15 104.6(6)
C17 C16 H16 127.7
C15 C16 H16 127.7
N7 C17 C16 107.7(6)
N7 C17 H17 126.1
C16 C17 H17 126.1
N8 C18 C19 122.5(6)
N8 C18 N7 113.7(4)
C19 C18 N7 123.9(5)
C20 C19 C18 117.0(5)
C20 C19 H19 121.5
C18 C19 H19 121.5
C19 C20 C21 121.4(5)
C19 C20 C26 120.5(5)
C21 C20 C26 118.1(6)
C22 C21 C20 117.5(6)
C22 C21 H21 121.2
C20 C21 H21 121.2
N8 C22 C21 121.7(5)
N8 C22 N9 112.5(5)
C21 C22 N9 125.7(6)
N9 C23 C24 108.6(6)
N9 C23 H23 125.7
C24 C23 H23 125.7
C23 C24 C25 104.1(6)
C23 C24 H24 128.0
C25 C24 H24 128.0
N10 C25 C24 111.0(6)
N10 C25 H25 124.5
C24 C25 H25 124.5
O3 C26 O4B 123.9(17)
O3 C26 O4 126.5(11)
O3 C26 C20 123.0(6)
O4B C26 C20 111.0(17)
O4 C26 C20 109.8(11)
C28B C27 O4B 102.0(19)
O4 C27 C28 104.3(14)
O4 C27 H27A 110.9
C28 C27 H27A 110.9
O4 C27 H27B 110.9
C28 C27 H27B 110.9
H27A C27 H27B 108.9
C28B C27 H27C 111.4
O4B C27 H27C 111.4
C28B C27 H27D 111.4
O4B C27 H27D 111.4
H27C C27 H27D 109.2
C27 C28 H28A 109.5
C27 C28 H28B 109.5
H28A C28 H28B 109.5
C27 C28 H28C 109.5
H28A C28 H28C 109.5
H28B C28 H28C 109.5
C27 C28B H28D 109.5
C27 C28B H28E 109.5
H28D C28B H28E 109.5
C27 C28B H28F 109.5
H28D C28B H28F 109.5
H28E C28B H28F 109.5
C30 C29 H29A 109.5
C30 C29 H29B 109.5
H29A C29 H29B 109.5
C30 C29 H29C 109.5
H29A C29 H29C 109.5
H29B C29 H29C 109.5
N11 C30 C29 178.1(10)
C1 N1A N2 105.2(5)
C1 N1A Fe1 139.5(4)
N2 N1A Fe1 114.7(3)
C3 N2 N1A 110.9(5)
C3 N2 C4 130.8(5)
N1A N2 C4 118.1(4)
C4 N3 C8 117.8(4)
C4 N3 Fe1 120.9(4)
C8 N3 Fe1 121.3(3)
C9 N4 N5 109.9(5)
C9 N4 C8 130.8(5)
N5 N4 C8 119.2(4)
C11 N5 N4 106.1(5)
C11 N5 Fe1 138.8(4)
N4 N5 Fe1 115.0(3)
C15 N6 N7 104.1(5)
C15 N6 Fe1 141.7(4)
N7 N6 Fe1 114.0(4)
C17 N7 N6 111.4(5)
C17 N7 C18 130.3(5)
N6 N7 C18 118.3(4)
C18 N8 C22 119.8(5)
C18 N8 Fe1 119.7(4)
C22 N8 Fe1 120.2(4)
C23 N9 N10 110.5(5)
C23 N9 C22 130.5(5)
N10 N9 C22 119.0(5)
C25 N10 N9 105.8(5)
C25 N10 Fe1 139.2(5)
N9 N10 Fe1 114.6(3)
C12 O2 C13 115.3(6)
C26 O4 C27 112.5(17)
C26 O4B C27 114(2)
O6 Cl1 O7 113.1(4)
O6 Cl1 O5 109.3(3)
O7 Cl1 O5 109.1(3)
O6 Cl1 O8 107.3(3)
O7 Cl1 O8 108.7(3)
O5 Cl1 O8 109.2(3)
O9 Cl2 O11 106.3(8)
O9 Cl2 O12 106.3(9)
O11 Cl2 O12 116.7(9)
O10B Cl2 O11B 118.0(9)
O9 Cl2 O10 117.5(9)
O11 Cl2 O10 110.3(9)
O12 Cl2 O10 100.1(10)
O10B Cl2 O12B 123.7(9)
O11B Cl2 O12B 107.1(9)
O10B Cl2 O9B 97.7(10)
O11B Cl2 O9B 98.0(9)
O12B Cl2 O9B 107.9(9)
N3 Fe1 N8 158.83(17)
N3 Fe1 N5 73.18(17)
N8 Fe1 N5 125.26(17)
N3 Fe1 N10 120.00(18)
N8 Fe1 N10 73.19(18)
N5 Fe1 N10 92.30(19)
N3 Fe1 N6 93.74(17)
N8 Fe1 N6 73.60(18)
N5 Fe1 N6 101.33(19)
N10 Fe1 N6 146.10(17)
N3 Fe1 N1A 72.99(17)
N8 Fe1 N1A 89.45(16)
N5 Fe1 N1A 145.29(17)
N10 Fe1 N1A 97.9(2)
N6 Fe1 N1A 88.41(19)

loop_
_geom_bond_atom_site_label_1
_geom_bond_atom_site_label_2
_geom_bond_distance
C1 N1A 1.318(7)
C1 C2 1.393(9)
C1 H1 0.9300
C2 C3 1.357(10)
C2 H2 0.9300
C3 N2 1.336(8)
C3 H3 0.9300
C4 N3 1.333(7)
C4 C5 1.366(7)
C4 N2 1.414(7)
C5 C6 1.384(8)
C5 H5 0.9300
C6 C7 1.391(8)
C6 C12 1.502(8)
C7 C8 1.360(7)
C7 H7 0.9300
C8 N3 1.345(7)
C8 N4 1.409(7)
C9 N4 1.355(7)
C9 C10 1.358(9)
C9 H9 0.9300
C10 C11 1.394(9)
C10 H10 0.9300
C11 N5 1.316(7)
C11 H11 0.9300
C12 O1 1.194(7)
C12 O2 1.336(8)
C13 O2 1.432(7)
C13 C14 1.478(8)
C13 H13A 0.9700
C13 H13B 0.9700
C14 H14A 0.9600
C14 H14B 0.9600
C14 H14C 0.9600
C15 N6 1.318(8)
C15 C16 1.391(9)
C15 H15 0.9300
C16 C17 1.363(9)
C16 H16 0.9300
C17 N7 1.335(8)
C17 H17 0.9300
C18 N8 1.333(7)
C18 C19 1.380(7)
C18 N7 1.402(7)
C19 C20 1.378(8)
C19 H19 0.9300
C20 C21 1.387(8)
C20 C26 1.511(8)
C21 C22 1.375(7)
C21 H21 0.9300
C22 N8 1.343(7)
C22 N9 1.396(7)
C23 N9 1.339(8)
C23 C24 1.356(9)
C23 H23 0.9300
C24 C25 1.415(10)
C24 H24 0.9300
C25 N10 1.309(8)
C25 H25 0.9300
C26 O3 1.201(8)
C26 O4B 1.31(4)
C26 O4 1.35(2)
C27 C28B 1.36(4)
C27 O4 1.49(2)
C27 O4B 1.50(3)
C27 C28 1.53(3)
C27 H27A 0.9700
C27 H27B 0.9700
C27 H27C 0.9700
C27 H27D 0.9700
C28 H28A 0.9600
C28 H28B 0.9600
C28 H28C 0.9600
C28B H28D 0.9600
C28B H28E 0.9600
C28B H28F 0.9600
C29 C30 1.420(12)
C29 H29A 0.9600
C29 H29B 0.9600
C29 H29C 0.9600
C30 N11 1.119(11)
N1A N2 1.359(6)
N1A Fe1 2.184(5)
N3 Fe1 2.134(4)
N4 N5 1.364(6)
N5 Fe1 2.161(5)
N6 N7 1.371(6)
N6 Fe1 2.183(5)
N8 Fe1 2.136(4)
N9 N10 1.360(6)
N10 Fe1 2.174(5)
O5 Cl1 1.428(4)
O6 Cl1 1.407(6)
O7 Cl1 1.418(5)
O8 Cl1 1.458(5)
O9 Cl2 1.393(14)
O10 Cl2 1.427(19)
O11 Cl2 1.397(15)
O12 Cl2 1.402(16)
O9B Cl2 1.434(15)
O10B Cl2 1.388(19)
O11B Cl2 1.419(18)
O12B Cl2 1.431(15)

loop_
_geom_torsion_atom_site_label_1
_geom_torsion_atom_site_label_2
_geom_torsion_atom_site_label_3
_geom_torsion_atom_site_label_4
_geom_torsion
N1A C1 C2 C3 0.9(9)
C1 C2 C3 N2 -0.9(9)
N3 C4 C5 C6 0.8(9)
N2 C4 C5 C6 179.1(5)
C4 C5 C6 C7 0.9(9)
C4 C5 C6 C12 -176.7(5)
C5 C6 C7 C8 -1.2(9)
C12 C6 C7 C8 176.4(5)
C6 C7 C8 N3 -0.2(9)
C6 C7 C8 N4 179.9(5)
N4 C9 C10 C11 0.8(8)
C9 C10 C11 N5 -1.0(8)
C5 C6 C12 O1 177.9(6)
C7 C6 C12 O1 0.3(9)
C5 C6 C12 O2 -3.0(8)
C7 C6 C12 O2 179.4(5)
N6 C15 C16 C17 -0.1(8)
C15 C16 C17 N7 0.4(8)
N8 C18 C19 C20 0.9(8)
N7 C18 C19 C20 -180.0(5)
C18 C19 C20 C21 0.3(9)
C18 C19 C20 C26 -178.1(5)
C19 C20 C21 C22 -1.3(8)
C26 C20 C21 C22 177.0(5)
C20 C21 C22 N8 1.3(8)
C20 C21 C22 N9 -176.8(5)
N9 C23 C24 C25 1.4(8)
C23 C24 C25 N10 -0.9(8)
C19 C20 C26 O3 -176.6(6)
C21 C20 C26 O3 5.0(10)
C19 C20 C26 O4B 19.2(14)
C21 C20 C26 O4B -159.2(13)
C19 C20 C26 O4 -6.1(9)
C21 C20 C26 O4 175.6(7)
C2 C1 N1A N2 -0.5(8)
C2 C1 N1A Fe1 169.3(6)
C2 C3 N2 N1A 0.7(8)
C2 C3 N2 C4 176.5(7)
C1 N1A N2 C3 -0.1(7)
Fe1 N1A N2 C3 -172.8(4)
C1 N1A N2 C4 -176.5(5)
Fe1 N1A N2 C4 10.8(6)
N3 C4 N2 C3 177.3(6)
C5 C4 N2 C3 -1.2(10)
N3 C4 N2 N1A -7.2(7)
C5 C4 N2 N1A 174.4(5)
C5 C4 N3 C8 -2.1(8)
N2 C4 N3 C8 179.4(5)
C5 C4 N3 Fe1 178.3(4)
N2 C4 N3 Fe1 -0.2(6)
C7 C8 N3 C4 1.8(8)
N4 C8 N3 C4 -178.3(5)
C7 C8 N3 Fe1 -178.6(4)
N4 C8 N3 Fe1 1.3(6)
C10 C9 N4 N5 -0.4(7)
C10 C9 N4 C8 -178.0(6)
N3 C8 N4 C9 -179.7(6)
C7 C8 N4 C9 0.2(10)
N3 C8 N4 N5 2.9(7)
C7 C8 N4 N5 -177.2(5)
C10 C11 N5 N4 0.8(7)
C10 C11 N5 Fe1 -174.7(5)
C9 N4 N5 C11 -0.2(7)
C8 N4 N5 C11 177.7(5)
C9 N4 N5 Fe1 176.5(4)
C8 N4 N5 Fe1 -5.6(6)
C16 C15 N6 N7 -0.3(7)
C16 C15 N6 Fe1 174.6(5)
C16 C17 N7 N6 -0.6(7)
C16 C17 N7 C18 176.6(6)
C15 N6 N7 C17 0.5(6)
Fe1 N6 N7 C17 -176.0(4)
C15 N6 N7 C18 -177.1(5)
Fe1 N6 N7 C18 6.4(6)
N8 C18 N7 C17 -177.9(6)
C19 C18 N7 C17 3.0(10)
N8 C18 N7 N6 -0.8(7)
C19 C18 N7 N6 -180.0(5)
C19 C18 N8 C22 -1.0(8)
N7 C18 N8 C22 179.8(5)
C19 C18 N8 Fe1 173.6(4)
N7 C18 N8 Fe1 -5.6(6)
C21 C22 N8 C18 -0.2(8)
N9 C22 N8 C18 178.2(5)
C21 C22 N8 Fe1 -174.7(4)
N9 C22 N8 Fe1 3.7(6)
C24 C23 N9 N10 -1.6(7)
C24 C23 N9 C22 -178.7(6)
N8 C22 N9 C23 179.4(5)
C21 C22 N9 C23 -2.3(10)
N8 C22 N9 N10 2.5(7)
C21 C22 N9 N10 -179.2(5)
C24 C25 N10 N9 0.0(8)
C24 C25 N10 Fe1 -172.2(5)
C23 N9 N10 C25 1.0(7)
C22 N9 N10 C25 178.5(5)
C23 N9 N10 Fe1 175.4(4)
C22 N9 N10 Fe1 -7.1(6)
O1 C12 O2 C13 -7.7(10)
C6 C12 O2 C13 173.3(6)
C14 C13 O2 C12 -165.0(8)
O3 C26 O4 C27 -19.6(13)
C20 C26 O4 C27 170.3(7)
C28 C27 O4 C26 175.2(11)
O3 C26 O4B C27 31(2)
C20 C26 O4B C27 -164.5(15)
C28B C27 O4B C26 -176(2)
